data_7010678
loop_
_publ_author_name
'Lewis, Elizabeth A.'
'Lindsay Smith, John R.'
'Walton, Paul H.'
'Archibald, Stephen J.'
'Foxon, Simon P.'
'Giblin, Gerard M. P.'

_publ_contact_author
; Paul H Walton
Department of Chemistry
University of York
Heslington
York
YO10 5DD
UK
;
_publ_section_title
;
 Tuning the metal-based redox potentials of manganese
 cis,cis-1,3,5-triaminocyclohexane complexes
;
_journal_issue 8
_journal_name_full 'Journal of the Chemical Society, Dalton Transactions'
_journal_page_first 1159
_journal_paper_doi 10.1039/b102103f
_journal_year 2001
_chemical_formula_moiety '(C27 H24 Mn N3 O3), (P F6)'
_chemical_formula_sum 'C27 H24 F6 Mn N3 O3 P'
_chemical_formula_weight 638.40
_space_group_IT_number 15
_symmetry_cell_setting monoclinic
_symmetry_space_group_name_Hall '-C 2yc'
_symmetry_space_group_name_H-M 'C 1 2/c 1'
_atom_sites_solution_hydrogens geom
_atom_sites_solution_primary direct
_atom_sites_solution_secondary difmap
_audit_creation_method SHELXL-97
_cell_angle_alpha 90.00
_cell_angle_beta 126.725(15)
_cell_angle_gamma 90.00
_cell_formula_units_Z 8
_cell_length_a 36.598(13)
_cell_length_b 7.8891(12)
_cell_length_c 22.623(7)
_cell_measurement_reflns_used 20
_cell_measurement_temperature 150(2)
_cell_measurement_theta_max 16.47
_cell_measurement_theta_min 11.10
_cell_volume 5235(3)
_computing_cell_refinement 'MSC/AFC Diffractometer Control'
_computing_data_collection 'MSC/AFC Diffractometer Control'
_computing_data_reduction 'teXsan (MSC, 1992-1997)'
_computing_molecular_graphics 'ORTEP II (Johnson, 1976)'
_computing_publication_material 'SHELXL 97 (Sheldrick, 1997)'
_computing_structure_refinement 'SHELXL-97 (Sheldrick, 1997)'
_computing_structure_solution SIR-92
_diffrn_ambient_temperature 150(2)
_diffrn_measured_fraction_theta_full 0.975
_diffrn_measured_fraction_theta_max 0.975
_diffrn_measurement_device_type Rigaku-AFC6S
_diffrn_measurement_method \w--2\q
_diffrn_radiation_monochromator graphite
_diffrn_radiation_source 'fine-focus sealed tube'
_diffrn_radiation_type MoK\a
_diffrn_radiation_wavelength 0.71069
_diffrn_reflns_av_R_equivalents 0.1167
_diffrn_reflns_av_sigmaI/netI 0.2450
_diffrn_reflns_limit_h_max 43
_diffrn_reflns_limit_h_min 0
_diffrn_reflns_limit_k_max 9
_diffrn_reflns_limit_k_min 0
_diffrn_reflns_limit_l_max 21
_diffrn_reflns_limit_l_min -26
_diffrn_reflns_number 4859
_diffrn_reflns_theta_full 25.00
_diffrn_reflns_theta_max 25.00
_diffrn_reflns_theta_min 1.80
_diffrn_standards_decay_% 0.6
_diffrn_standards_interval_count 150
_diffrn_standards_number 3
_exptl_absorpt_coefficient_mu 0.645
_exptl_absorpt_correction_T_max 0.9989
_exptl_absorpt_correction_T_min 0.9124
_exptl_absorpt_correction_type none
_exptl_crystal_colour black
_exptl_crystal_density_diffrn 1.620
_exptl_crystal_density_method 'not measured'
_exptl_crystal_description block
_exptl_crystal_F_000 2600
_exptl_crystal_size_max 0.20
_exptl_crystal_size_mid 0.15
_exptl_crystal_size_min 0.15
_refine_diff_density_max 0.782
_refine_diff_density_min -0.728
_refine_diff_density_rms 0.174
_refine_ls_extinction_coef 0.0013(2)
_refine_ls_extinction_expression Fc^*^=kFc[1+0.001xFc^2^\l^3^/sin(2\q)]^-1/4^
_refine_ls_extinction_method SHELXL
_refine_ls_goodness_of_fit_ref 0.977
_refine_ls_hydrogen_treatment constr
_refine_ls_matrix_type full
_refine_ls_number_parameters 171
_refine_ls_number_reflns 4508
_refine_ls_number_restraints 0
_refine_ls_restrained_S_all 0.977
_refine_ls_R_factor_all 0.2395
_refine_ls_R_factor_gt 0.0686
_refine_ls_shift/su_max 0.010
_refine_ls_shift/su_mean 0.001
_refine_ls_structure_factor_coef Fsqd
_refine_ls_weighting_details 'calc w=1/[\s^2^(Fo^2^)+(0.1155P)^2^+0.0000P] where P=(Fo^2^+2Fc^2^)/3'
_refine_ls_weighting_scheme calc
_refine_ls_wR_factor_gt 0.1734
_refine_ls_wR_factor_ref 0.2525
_reflns_number_gt 1720
_reflns_number_total 4508
_reflns_threshold_expression >2sigma(I)
_cod_data_source_file b102103f.txt
_cod_data_source_block mnanis
_cod_original_sg_symbol_H-M C2/c
_cod_database_code 7010678

loop_
_symmetry_equiv_pos_as_xyz
'x, y, z'
'-x, y, -z+1/2'
'x+1/2, y+1/2, z'
'-x+1/2, y+1/2, -z+1/2'
'-x, -y, -z'
'x, -y, z-1/2'
'-x+1/2, -y+1/2, -z'
'x+1/2, -y+1/2, z-1/2'

loop_
_atom_site_label
_atom_site_type_symbol
_atom_site_fract_x
_atom_site_fract_y
_atom_site_fract_z
_atom_site_U_iso_or_equiv
_atom_site_adp_type
_atom_site_occupancy
_atom_site_symmetry_multiplicity
_atom_site_calc_flag
_atom_site_refinement_flags
_atom_site_disorder_assembly
_atom_site_disorder_group
Mn1 Mn 0.88054(5) 0.20258(19) 0.52111(8) 0.0166(4) Uani 1 1 d . . .
P1 P 0.80340(9) 0.0825(4) 0.20337(14) 0.0228(6) Uiso 1 1 d . . .
F1 F 0.7614(2) 0.0722(8) 0.1173(3) 0.0381(16) Uiso 1 1 d . . .
F2 F 0.8391(2) 0.0672(8) 0.1841(3) 0.0402(16) Uiso 1 1 d . . .
F3 F 0.8019(2) -0.1206(8) 0.2073(3) 0.0416(17) Uiso 1 1 d . . .
F4 F 0.84468(19) 0.0897(8) 0.2891(3) 0.0332(15) Uiso 1 1 d . . .
F5 F 0.76777(19) 0.0956(8) 0.2224(3) 0.0346(15) Uiso 1 1 d . . .
F6 F 0.8042(2) 0.2838(8) 0.1982(3) 0.0376(16) Uiso 1 1 d . . .
O1 O 0.9345(2) 0.1606(8) 0.6152(3) 0.0171(15) Uiso 1 1 d . . .
O2 O 0.8835(2) 0.4299(8) 0.5456(3) 0.0200(15) Uiso 1 1 d . . .
O3 O 0.91279(19) 0.2507(7) 0.4837(3) 0.0143(14) Uiso 1 1 d . . .
N1 N 0.8804(2) -0.0464(10) 0.5019(4) 0.0152(18) Uiso 1 1 d . . .
N2 N 0.8410(2) 0.1581(10) 0.5535(4) 0.0171(18) Uiso 1 1 d . . .
N3 N 0.8233(2) 0.2296(10) 0.4181(4) 0.0152(17) Uiso 1 1 d . . .
C1 C 0.8372(3) -0.1420(13) 0.4636(5) 0.025(2) Uiso 1 1 d . . .
H1 H 0.8432 -0.2622 0.4579 0.030 Uiso 1 1 calc R . .
C2 C 0.8198(4) -0.1393(14) 0.5102(6) 0.029(3) Uiso 1 1 d . . .
H2A H 0.8447 -0.1749 0.5611 0.034 Uiso 1 1 calc R . .
H2B H 0.7947 -0.2225 0.4899 0.034 Uiso 1 1 calc R . .
C3 C 0.8026(3) 0.0351(13) 0.5127(5) 0.023(2) Uiso 1 1 d . . .
H3 H 0.7879 0.0252 0.5383 0.028 Uiso 1 1 calc R . .
C4 C 0.7677(3) 0.1071(13) 0.4352(5) 0.024(2) Uiso 1 1 d . . .
H4A H 0.7396 0.0380 0.4097 0.028 Uiso 1 1 calc R . .
H4B H 0.7598 0.2241 0.4394 0.028 Uiso 1 1 calc R . .
C5 C 0.7855(3) 0.1091(13) 0.3886(5) 0.021(2) Uiso 1 1 d . . .
H5 H 0.7600 0.1433 0.3371 0.025 Uiso 1 1 calc R . .
C6 C 0.8025(3) -0.0664(12) 0.3866(5) 0.021(2) Uiso 1 1 d . . .
H6A H 0.8167 -0.0582 0.3608 0.025 Uiso 1 1 calc R . .
H6B H 0.7761 -0.1441 0.3580 0.025 Uiso 1 1 calc R . .
C7 C 0.9180(3) -0.1176(13) 0.5255(5) 0.019(2) Uiso 1 1 d . . .
H7 H 0.9161 -0.2288 0.5077 0.023 Uiso 1 1 calc R . .
C8 C 0.9631(3) -0.0496(12) 0.5759(5) 0.019(2) Uiso 1 1 d . . .
C9 C 0.9700(3) 0.0870(12) 0.6231(5) 0.017(2) Uiso 1 1 d . . .
C10 C 1.0139(3) 0.1368(13) 0.6792(5) 0.024(2) Uiso 1 1 d . . .
H10 H 1.0191 0.2220 0.7131 0.029 Uiso 1 1 calc R . .
C11 C 1.0502(3) 0.0615(13) 0.6856(5) 0.026(2) Uiso 1 1 d . . .
H11 H 1.0804 0.0965 0.7240 0.031 Uiso 1 1 calc R . .
C12 C 1.0436(4) -0.0643(14) 0.6371(5) 0.032(3) Uiso 1 1 d . . .
H12 H 1.0688 -0.1108 0.6409 0.038 Uiso 1 1 calc R . .
C13 C 1.0004(3) -0.1208(14) 0.5837(6) 0.029(3) Uiso 1 1 d . . .
H13 H 0.9959 -0.2099 0.5517 0.035 Uiso 1 1 calc R . .
C14 C 0.8444(3) 0.2487(12) 0.6042(5) 0.020(2) Uiso 1 1 d . . .
H14 H 0.8253 0.2199 0.6180 0.024 Uiso 1 1 calc R . .
C15 C 0.8746(3) 0.3886(12) 0.6408(5) 0.020(2) Uiso 1 1 d . . .
C16 C 0.8951(3) 0.4721(12) 0.6120(5) 0.018(2) Uiso 1 1 d . . .
C17 C 0.9260(3) 0.6058(13) 0.6522(5) 0.026(2) Uiso 1 1 d . . .
H17 H 0.9408 0.6608 0.6345 0.031 Uiso 1 1 calc R . .
C18 C 0.9343(4) 0.6553(15) 0.7181(6) 0.034(3) Uiso 1 1 d . . .
H18 H 0.9559 0.7427 0.7462 0.041 Uiso 1 1 calc R . .
C19 C 0.9124(3) 0.5819(14) 0.7440(6) 0.033(3) Uiso 1 1 d . . .
H19 H 0.9177 0.6226 0.7880 0.039 Uiso 1 1 calc R . .
C20 C 0.8830(4) 0.4506(14) 0.7065(6) 0.034(3) Uiso 1 1 d . . .
H20 H 0.8680 0.4002 0.7248 0.041 Uiso 1 1 calc R . .
C21 C 0.8203(3) 0.3427(12) 0.3735(5) 0.018(2) Uiso 1 1 d . . .
H21 H 0.7913 0.3596 0.3277 0.021 Uiso 1 1 calc R . .
C22 C 0.8578(3) 0.4441(12) 0.3888(5) 0.016(2) Uiso 1 1 d . . .
C23 C 0.9031(3) 0.3881(12) 0.4426(5) 0.019(2) Uiso 1 1 d . . .
C24 C 0.9388(3) 0.4778(12) 0.4502(5) 0.020(2) Uiso 1 1 d . . .
H24 H 0.9694 0.4416 0.4849 0.024 Uiso 1 1 calc R . .
C25 C 0.9290(3) 0.6193(13) 0.4070(5) 0.024(2) Uiso 1 1 d . . .
H25 H 0.9535 0.6769 0.4119 0.029 Uiso 1 1 calc R . .
C26 C 0.8851(3) 0.6809(13) 0.3570(5) 0.020(2) Uiso 1 1 d . . .
H26 H 0.8798 0.7831 0.3307 0.024 Uiso 1 1 calc R . .
C27 C 0.8497(3) 0.5904(13) 0.3464(5) 0.025(2) Uiso 1 1 d . . .
H27 H 0.8192 0.6265 0.3101 0.030 Uiso 1 1 calc R . .

loop_
_atom_site_aniso_label
_atom_site_aniso_U_11
_atom_site_aniso_U_22
_atom_site_aniso_U_33
_atom_site_aniso_U_23
_atom_site_aniso_U_13
_atom_site_aniso_U_12
Mn1 0.0181(7) 0.0169(8) 0.0187(7) 0.0002(7) 0.0131(6) 0.0003(7)

loop_
_atom_type_symbol
_atom_type_description
_atom_type_scat_dispersion_real
_atom_type_scat_dispersion_imag
_atom_type_scat_source
C C 0.0033 0.0016 'International Tables Vol C Tables 4.2.6.8 and 6.1.1.4'
H H 0.0000 0.0000 'International Tables Vol C Tables 4.2.6.8 and 6.1.1.4'
O O 0.0106 0.0060 'International Tables Vol C Tables 4.2.6.8 and 6.1.1.4'
N N 0.0061 0.0033 'International Tables Vol C Tables 4.2.6.8 and 6.1.1.4'
Mn Mn 0.3368 0.7283 'International Tables Vol C Tables 4.2.6.8 and 6.1.1.4'
P P 0.1023 0.0942 'International Tables Vol C Tables 4.2.6.8 and 6.1.1.4'
F F 0.0171 0.0103 'International Tables Vol C Tables 4.2.6.8 and 6.1.1.4'

loop_
_geom_angle_atom_site_label_1
_geom_angle_atom_site_label_2
_geom_angle_atom_site_label_3
_geom_angle
_geom_angle_site_symmetry_1
_geom_angle_site_symmetry_3
_geom_angle_publ_flag
O3 Mn1 O2 90.0(3) . . ?
O3 Mn1 O1 91.6(3) . . ?
O2 Mn1 O1 89.9(3) . . ?
O3 Mn1 N2 175.2(3) . . ?
O2 Mn1 N2 89.2(3) . . ?
O1 Mn1 N2 93.1(3) . . ?
O3 Mn1 N3 87.4(3) . . ?
O2 Mn1 N3 94.5(3) . . ?
O1 Mn1 N3 175.5(3) . . ?
N2 Mn1 N3 87.9(3) . . ?
O3 Mn1 N1 91.2(3) . . ?
O2 Mn1 N1 176.1(3) . . ?
O1 Mn1 N1 86.4(3) . . ?
N2 Mn1 N1 89.9(3) . . ?
N3 Mn1 N1 89.2(3) . . ?
F6 P1 F4 90.5(3) . . ?
F6 P1 F5 90.5(3) . . ?
F4 P1 F5 90.2(3) . . ?
F6 P1 F1 90.4(4) . . ?
F4 P1 F1 178.9(4) . . ?
F5 P1 F1 89.2(3) . . ?
F6 P1 F3 179.1(5) . . ?
F4 P1 F3 90.4(3) . . ?
F5 P1 F3 89.4(3) . . ?
F1 P1 F3 88.7(3) . . ?
F6 P1 F2 90.1(4) . . ?
F4 P1 F2 90.0(3) . . ?
F5 P1 F2 179.4(4) . . ?
F1 P1 F2 90.7(3) . . ?
F3 P1 F2 90.0(4) . . ?
C9 O1 Mn1 120.7(5) . . ?
C16 O2 Mn1 119.8(6) . . ?
C23 O3 Mn1 120.5(5) . . ?
C7 N1 C1 122.1(8) . . ?
C7 N1 Mn1 118.6(7) . . ?
C1 N1 Mn1 119.2(6) . . ?
C14 N2 C3 117.6(8) . . ?
C14 N2 Mn1 121.3(6) . . ?
C3 N2 Mn1 120.5(6) . . ?
C21 N3 C5 118.2(8) . . ?
C21 N3 Mn1 121.3(6) . . ?
C5 N3 Mn1 120.2(6) . . ?
N1 C1 C2 109.4(8) . . ?
N1 C1 C6 109.7(8) . . ?
C2 C1 C6 112.0(8) . . ?
C1 C2 C3 112.9(9) . . ?
N2 C3 C2 110.6(8) . . ?
N2 C3 C4 107.4(8) . . ?
C2 C3 C4 111.7(8) . . ?
C5 C4 C3 112.7(8) . . ?
N3 C5 C6 108.0(7) . . ?
N3 C5 C4 111.6(8) . . ?
C6 C5 C4 110.9(8) . . ?
C5 C6 C1 113.2(8) . . ?
N1 C7 C8 127.6(9) . . ?
C13 C8 C9 119.2(9) . . ?
C13 C8 C7 121.7(9) . . ?
C9 C8 C7 118.9(8) . . ?
O1 C9 C10 120.3(9) . . ?
O1 C9 C8 120.2(8) . . ?
C10 C9 C8 119.4(9) . . ?
C9 C10 C11 119.4(10) . . ?
C10 C11 C12 121.4(10) . . ?
C13 C12 C11 119.6(10) . . ?
C12 C13 C8 120.7(10) . . ?
N2 C14 C15 125.1(9) . . ?
C20 C15 C16 118.7(9) . . ?
C20 C15 C14 119.1(9) . . ?
C16 C15 C14 122.1(8) . . ?
O2 C16 C17 120.2(8) . . ?
O2 C16 C15 120.2(8) . . ?
C17 C16 C15 119.5(8) . . ?
C18 C17 C16 118.7(10) . . ?
C19 C18 C17 122.0(11) . . ?
C20 C19 C18 120.0(11) . . ?
C19 C20 C15 120.9(10) . . ?
N3 C21 C22 124.6(8) . . ?
C27 C22 C23 120.0(9) . . ?
C27 C22 C21 120.5(8) . . ?
C23 C22 C21 119.3(8) . . ?
O3 C23 C24 119.1(8) . . ?
O3 C23 C22 122.7(8) . . ?
C24 C23 C22 118.2(9) . . ?
C25 C24 C23 119.5(9) . . ?
C24 C25 C26 122.9(10) . . ?
C27 C26 C25 118.2(10) . . ?
C26 C27 C22 120.9(9) . . ?

loop_
_geom_bond_atom_site_label_1
_geom_bond_atom_site_label_2
_geom_bond_distance
_geom_bond_site_symmetry_2
_geom_bond_publ_flag
Mn1 O3 1.857(6) . ?
Mn1 O2 1.861(7) . ?
Mn1 O1 1.875(6) . ?
Mn1 N2 2.005(7) . ?
Mn1 N3 2.007(7) . ?
Mn1 N1 2.011(8) . ?
P1 F6 1.594(7) . ?
P1 F4 1.594(6) . ?
P1 F5 1.602(6) . ?
P1 F1 1.607(6) . ?
P1 F3 1.608(7) . ?
P1 F2 1.609(6) . ?
O1 C9 1.334(10) . ?
O2 C16 1.336(10) . ?
O3 C23 1.330(11) . ?
N1 C7 1.272(11) . ?
N1 C1 1.478(12) . ?
N2 C14 1.292(11) . ?
N2 C3 1.491(12) . ?
N3 C21 1.300(11) . ?
N3 C5 1.471(12) . ?
C1 C2 1.523(13) . ?
C1 C6 1.535(13) . ?
C2 C3 1.529(14) . ?
C3 C4 1.533(13) . ?
C4 C5 1.532(12) . ?
C5 C6 1.530(13) . ?
C7 C8 1.434(13) . ?
C8 C13 1.386(13) . ?
C8 C9 1.429(13) . ?
C9 C10 1.380(13) . ?
C10 C11 1.382(13) . ?
C11 C12 1.389(14) . ?
C12 C13 1.369(14) . ?
C14 C15 1.424(13) . ?
C15 C20 1.413(14) . ?
C15 C16 1.416(13) . ?
C16 C17 1.410(13) . ?
C17 C18 1.387(14) . ?
C18 C19 1.374(14) . ?
C19 C20 1.362(15) . ?
C21 C22 1.441(12) . ?
C22 C27 1.414(13) . ?
C22 C23 1.419(12) . ?
C23 C24 1.402(13) . ?
C24 C25 1.383(13) . ?
C25 C26 1.386(13) . ?
C26 C27 1.371(13) . ?

loop_
_geom_torsion_atom_site_label_1
_geom_torsion_atom_site_label_2
_geom_torsion_atom_site_label_3
_geom_torsion_atom_site_label_4
_geom_torsion
_geom_torsion_site_symmetry_1
_geom_torsion_site_symmetry_2
_geom_torsion_site_symmetry_3
_geom_torsion_site_symmetry_4
_geom_torsion_publ_flag
O3 Mn1 O1 C9 -35.7(7) . . . . ?
O2 Mn1 O1 C9 -125.7(7) . . . . ?
N2 Mn1 O1 C9 145.1(7) . . . . ?
N3 Mn1 O1 C9 41(4) . . . . ?
N1 Mn1 O1 C9 55.4(7) . . . . ?
O3 Mn1 O2 C16 -133.9(6) . . . . ?
O1 Mn1 O2 C16 -42.3(7) . . . . ?
N2 Mn1 O2 C16 50.8(7) . . . . ?
N3 Mn1 O2 C16 138.7(6) . . . . ?
N1 Mn1 O2 C16 -26(5) . . . . ?
O2 Mn1 O3 C23 -42.7(6) . . . . ?
O1 Mn1 O3 C23 -132.5(6) . . . . ?
N2 Mn1 O3 C23 37(4) . . . . ?
N3 Mn1 O3 C23 51.8(6) . . . . ?
N1 Mn1 O3 C23 141.0(6) . . . . ?
O3 Mn1 N1 C7 51.0(7) . . . . ?
O2 Mn1 N1 C7 -57(5) . . . . ?
O1 Mn1 N1 C7 -40.5(7) . . . . ?
N2 Mn1 N1 C7 -133.7(7) . . . . ?
N3 Mn1 N1 C7 138.4(7) . . . . ?
O3 Mn1 N1 C1 -131.3(6) . . . . ?
O2 Mn1 N1 C1 121(4) . . . . ?
O1 Mn1 N1 C1 137.1(6) . . . . ?
N2 Mn1 N1 C1 44.0(6) . . . . ?
N3 Mn1 N1 C1 -44.0(6) . . . . ?
O3 Mn1 N2 C14 -109(4) . . . . ?
O2 Mn1 N2 C14 -28.9(7) . . . . ?
O1 Mn1 N2 C14 60.9(7) . . . . ?
N3 Mn1 N2 C14 -123.4(7) . . . . ?
N1 Mn1 N2 C14 147.3(7) . . . . ?
O3 Mn1 N2 C3 63(4) . . . . ?
O2 Mn1 N2 C3 142.6(7) . . . . ?
O1 Mn1 N2 C3 -127.6(7) . . . . ?
N3 Mn1 N2 C3 48.1(7) . . . . ?
N1 Mn1 N2 C3 -41.2(7) . . . . ?
O3 Mn1 N3 C21 -36.4(7) . . . . ?
O2 Mn1 N3 C21 53.4(7) . . . . ?
O1 Mn1 N3 C21 -114(4) . . . . ?
N2 Mn1 N3 C21 142.4(7) . . . . ?
N1 Mn1 N3 C21 -127.7(7) . . . . ?
O3 Mn1 N3 C5 137.1(6) . . . . ?
O2 Mn1 N3 C5 -133.1(6) . . . . ?
O1 Mn1 N3 C5 60(4) . . . . ?
N2 Mn1 N3 C5 -44.1(6) . . . . ?
N1 Mn1 N3 C5 45.8(7) . . . . ?
C7 N1 C1 C2 114.8(10) . . . . ?
Mn1 N1 C1 C2 -62.8(9) . . . . ?
C7 N1 C1 C6 -122.0(9) . . . . ?
Mn1 N1 C1 C6 60.5(9) . . . . ?
N1 C1 C2 C3 70.5(10) . . . . ?
C6 C1 C2 C3 -51.3(11) . . . . ?
C14 N2 C3 C2 -131.1(9) . . . . ?
Mn1 N2 C3 C2 57.2(9) . . . . ?
C14 N2 C3 C4 106.8(9) . . . . ?
Mn1 N2 C3 C4 -65.0(9) . . . . ?
C1 C2 C3 N2 -67.5(10) . . . . ?
C1 C2 C3 C4 52.1(11) . . . . ?
N2 C3 C4 C5 68.1(10) . . . . ?
C2 C3 C4 C5 -53.3(11) . . . . ?
C21 N3 C5 C6 111.0(9) . . . . ?
Mn1 N3 C5 C6 -62.7(8) . . . . ?
C21 N3 C5 C4 -126.8(9) . . . . ?
Mn1 N3 C5 C4 59.5(9) . . . . ?
C3 C4 C5 N3 -67.1(10) . . . . ?
C3 C4 C5 C6 53.4(10) . . . . ?
N3 C5 C6 C1 69.9(10) . . . . ?
C4 C5 C6 C1 -52.6(10) . . . . ?
N1 C1 C6 C5 -69.8(10) . . . . ?
C2 C1 C6 C5 51.9(11) . . . . ?
C1 N1 C7 C8 -166.1(9) . . . . ?
Mn1 N1 C7 C8 11.5(13) . . . . ?
N1 C7 C8 C13 -164.2(10) . . . . ?
N1 C7 C8 C9 20.8(15) . . . . ?
Mn1 O1 C9 C10 143.0(7) . . . . ?
Mn1 O1 C9 C8 -40.1(11) . . . . ?
C13 C8 C9 O1 178.1(9) . . . . ?
C7 C8 C9 O1 -6.7(13) . . . . ?
C13 C8 C9 C10 -4.9(14) . . . . ?
C7 C8 C9 C10 170.3(9) . . . . ?
O1 C9 C10 C11 -178.7(9) . . . . ?
C8 C9 C10 C11 4.4(14) . . . . ?
C9 C10 C11 C12 -0.5(15) . . . . ?
C10 C11 C12 C13 -3.0(16) . . . . ?
C11 C12 C13 C8 2.4(16) . . . . ?
C9 C8 C13 C12 1.5(15) . . . . ?
C7 C8 C13 C12 -173.6(10) . . . . ?
C3 N2 C14 C15 -170.2(8) . . . . ?
Mn1 N2 C14 C15 1.5(13) . . . . ?
N2 C14 C15 C20 -164.8(9) . . . . ?
N2 C14 C15 C16 17.8(15) . . . . ?
Mn1 O2 C16 C17 136.5(8) . . . . ?
Mn1 O2 C16 C15 -46.7(11) . . . . ?
C20 C15 C16 O2 -171.9(9) . . . . ?
C14 C15 C16 O2 5.5(14) . . . . ?
C20 C15 C16 C17 5.0(14) . . . . ?
C14 C15 C16 C17 -177.6(9) . . . . ?
O2 C16 C17 C18 174.8(9) . . . . ?
C15 C16 C17 C18 -2.1(14) . . . . ?
C16 C17 C18 C19 -2.1(16) . . . . ?
C17 C18 C19 C20 3.3(17) . . . . ?
C18 C19 C20 C15 -0.2(16) . . . . ?
C16 C15 C20 C19 -3.9(15) . . . . ?
C14 C15 C20 C19 178.6(9) . . . . ?
C5 N3 C21 C22 -166.0(8) . . . . ?
Mn1 N3 C21 C22 7.6(13) . . . . ?
N3 C21 C22 C27 -164.6(9) . . . . ?
N3 C21 C22 C23 20.9(14) . . . . ?
Mn1 O3 C23 C24 142.7(7) . . . . ?
Mn1 O3 C23 C22 -40.1(11) . . . . ?
C27 C22 C23 O3 -179.4(8) . . . . ?
C21 C22 C23 O3 -4.8(13) . . . . ?
C27 C22 C23 C24 -2.1(13) . . . . ?
C21 C22 C23 C24 172.4(8) . . . . ?
O3 C23 C24 C25 179.0(8) . . . . ?
C22 C23 C24 C25 1.7(14) . . . . ?
C23 C24 C25 C26 1.7(15) . . . . ?
C24 C25 C26 C27 -4.6(15) . . . . ?
C25 C26 C27 C22 4.0(14) . . . . ?
C23 C22 C27 C26 -0.7(14) . . . . ?
C21 C22 C27 C26 -175.2(9) . . . . ?
